data_7204922
loop_
_publ_author_name
'Batchelor, Elaine'
'Klinowski, Jacek'
'Jones, William'

_publ_section_title
;
 Crystal engineering using co&#x2010;crystallisation of phenazine with
 dicarboxylic acids
;
_journal_issue 4
_journal_name_full 'Journal of Materials Chemistry'
_journal_page_first 839
_journal_paper_doi 10.1039/a908214j
_journal_volume 10
_journal_year 2000
_chemical_formula_moiety 'C12 H8 N2, 2(C5 H8 O4)'
_chemical_formula_sum 'C11 H12 N O4'
_chemical_formula_weight 222.22
_chemical_name_common 'Phenazine bis(glutaric acid)'
_chemical_name_systematic
; 
 dibenzopyrazine bis(pentanedioic acid) 
;
_space_group_IT_number 2
_symmetry_cell_setting triclinic
_symmetry_space_group_name_Hall '-P 1'
_symmetry_space_group_name_H-M 'P -1'
_atom_sites_solution_hydrogens geom
_atom_sites_solution_primary direct
_atom_sites_solution_secondary difmap
_audit_creation_method SHELXL-97
_cell_angle_alpha 116.611(10)
_cell_angle_beta 95.117(11)
_cell_angle_gamma 90.044(10)
_cell_formula_units_Z 2
_cell_length_a 5.6755(5)
_cell_length_b 9.997(2)
_cell_length_c 10.8660(10)
_cell_measurement_reflns_used 25
_cell_measurement_temperature 295(2)
_cell_measurement_theta_max 20
_cell_measurement_theta_min 15
_cell_volume 548.44(14)
_computing_cell_refinement 'CAD4, SETANG <Enraf Nonius>'
_computing_data_collection 'CAD4 <Enraf Nonius>'
_computing_data_reduction 'TEXSAN <Molecular Structure Corporation, 1995>'
_computing_molecular_graphics 'TEXSAN <Molecular Structure Corporation, 1995>'
_computing_publication_material 'SHELXL-97 (Sheldrick, 1997)'
_computing_structure_refinement 'SHELXL-93 (Sheldrick, 1993)'
_computing_structure_solution 'SHELXS-86 (Sheldrick, 1990)'
_diffrn_ambient_temperature 295(2)
_diffrn_measured_fraction_theta_full 1.000
_diffrn_measured_fraction_theta_max 1.000
_diffrn_measurement_device_type 'Enraf Nonius CAD4'
_diffrn_radiation_monochromator graphite
_diffrn_radiation_source 'fine-focus sealed tube'
_diffrn_radiation_type MoK\a
_diffrn_radiation_wavelength 0.71069
_diffrn_reflns_av_R_equivalents 0.0222
_diffrn_reflns_av_sigmaI/netI 0.0467
_diffrn_reflns_limit_h_max 6
_diffrn_reflns_limit_h_min -6
_diffrn_reflns_limit_k_max 10
_diffrn_reflns_limit_k_min -11
_diffrn_reflns_limit_l_max 12
_diffrn_reflns_limit_l_min 0
_diffrn_reflns_number 2017
_diffrn_reflns_theta_full 24.94
_diffrn_reflns_theta_max 24.94
_diffrn_reflns_theta_min 2.11
_diffrn_standards_decay_% 0
_diffrn_standards_interval_count 200
_diffrn_standards_interval_time 3600
_diffrn_standards_number 3
_exptl_absorpt_coefficient_mu 0.103
_exptl_absorpt_correction_T_max 0.9908
_exptl_absorpt_correction_T_min 0.9598
_exptl_crystal_colour yellow
_exptl_crystal_density_diffrn 1.346
_exptl_crystal_density_method 'not measured'
_exptl_crystal_description Prismatic
_exptl_crystal_F_000 234
_exptl_crystal_size_max 0.40
_exptl_crystal_size_mid 0.16
_exptl_crystal_size_min 0.09
_refine_diff_density_max 0.130
_refine_diff_density_min -0.218
_refine_diff_density_rms 0.050
_refine_ls_extinction_method none
_refine_ls_goodness_of_fit_ref 0.984
_refine_ls_hydrogen_treatment mixed
_refine_ls_matrix_type full
_refine_ls_number_parameters 155
_refine_ls_number_reflns 1906
_refine_ls_number_restraints 0
_refine_ls_restrained_S_all 0.984
_refine_ls_R_factor_all 0.1099
_refine_ls_R_factor_gt 0.0463
_refine_ls_shift/su_max 0.001
_refine_ls_shift/su_mean 0.000
_refine_ls_structure_factor_coef Fsqd
_refine_ls_weighting_details 'calc w=1/[\s^2^(Fo^2^)+(0.0721P)^2^+0.0038P] where P=(Fo^2^+2Fc^2^)/3'
_refine_ls_weighting_scheme calc
_refine_ls_wR_factor_gt 0.1078
_refine_ls_wR_factor_ref 0.1319
_reflns_number_gt 1069
_reflns_number_total 1906
_reflns_threshold_expression >2sigma(I)
_cod_data_source_file a908214j.txt
_cod_data_source_block 4d
_cod_depositor_comments
;
The following automatic conversions were performed:
'_atom_site_symetry_multiplicity' tag replaced with
'_atom_site_symmetry_multiplicity'.

Automatic conversion script
Id: cif_correct_tags 1440 2010-10-19 06:21:57Z saulius 

The following automatic conversions were performed:
'_symmetry_cell_setting' value 'Triclinic' changed to 'triclinic'
according to '/home/saulius/struct/CIF-dictionaries/cif_core.dic'
dictionary named 'cif_core.dic' version 2.4.1 from 2010-06-29.

Automatic conversion script
Id: cif_fix_enum 1527 2010-12-29 10:47:43Z saulius 
;
_cod_original_cell_volume 548.44(13)
_cod_database_code 7204922

loop_
_symmetry_equiv_pos_as_xyz
'x, y, z'
'-x, -y, -z'

loop_
_atom_site_label
_atom_site_type_symbol
_atom_site_fract_x
_atom_site_fract_y
_atom_site_fract_z
_atom_site_U_iso_or_equiv
_atom_site_adp_type
_atom_site_occupancy
_atom_site_symmetry_multiplicity
_atom_site_calc_flag
_atom_site_refinement_flags
_atom_site_disorder_assembly
_atom_site_disorder_group
O1 O 0.0049(4) 0.4480(2) 0.7306(2) 0.0754(6) Uani 1 1 d . . .
H1O H -0.126(6) 0.443(4) 0.776(4) 0.117(12) Uiso 1 1 d . . .
O2 O -0.1572(3) 0.2478(3) 0.54841(19) 0.0933(7) Uani 1 1 d . . .
O3 O 0.3107(3) 0.0445(2) 0.11471(19) 0.0731(6) Uani 1 1 d . . .
O4 O 0.6338(3) 0.1778(3) 0.1288(2) 0.0815(6) Uani 1 1 d . . .
H4O H 0.660(7) 0.095(4) 0.040(5) 0.135(14) Uiso 1 1 d . . .
N1 N -0.3408(3) 0.4668(2) 0.8993(2) 0.0522(6) Uani 1 1 d . . .
C1 C -0.5119(4) 0.3671(3) 0.8848(2) 0.0500(6) Uani 1 1 d . . .
C2 C -0.5339(5) 0.2257(3) 0.7669(3) 0.0605(7) Uani 1 1 d . . .
H2 H -0.4271 0.2019 0.7007 0.070(4) Uiso 1 1 calc R . .
C3 C -0.7088(5) 0.1249(3) 0.7495(3) 0.0674(8) Uani 1 1 d . . .
H3 H -0.7234 0.0331 0.6707 0.070(4) Uiso 1 1 calc R . .
C4 C -0.8703(5) 0.1588(3) 0.8512(3) 0.0687(8) Uani 1 1 d . . .
H4 H -0.9892 0.0883 0.8384 0.070(4) Uiso 1 1 calc R . .
C5 C -0.8540(4) 0.2914(3) 0.9660(3) 0.0614(7) Uani 1 1 d . . .
H5 H -0.9611 0.3114 1.0315 0.070(4) Uiso 1 1 calc R . .
C6 C -0.6733(4) 0.4011(3) 0.9876(2) 0.0504(6) Uani 1 1 d . . .
C7 C -0.0034(5) 0.3434(3) 0.6014(3) 0.0585(7) Uani 1 1 d . . .
C8 C 0.2003(5) 0.3613(3) 0.5304(3) 0.0611(7) Uani 1 1 d . . .
H8A H 0.3466 0.3619 0.5841 0.086(4) Uiso 1 1 calc R . .
H8B H 0.1930 0.4578 0.5295 0.086(4) Uiso 1 1 calc R . .
C9 C 0.2078(5) 0.2413(3) 0.3838(3) 0.0661(8) Uani 1 1 d . . .
H9A H 0.2264 0.1449 0.3839 0.086(4) Uiso 1 1 calc R . .
H9B H 0.0593 0.2366 0.3300 0.086(4) Uiso 1 1 calc R . .
C10 C 0.4091(5) 0.2727(3) 0.3177(3) 0.0639(7) Uani 1 1 d . . .
H10A H 0.3815 0.3654 0.3117 0.086(4) Uiso 1 1 calc R . .
H10B H 0.5540 0.2881 0.3779 0.086(4) Uiso 1 1 calc R . .
C11 C 0.4451(5) 0.1543(3) 0.1781(3) 0.0598(7) Uani 1 1 d . . .

loop_
_atom_site_aniso_label
_atom_site_aniso_U_11
_atom_site_aniso_U_22
_atom_site_aniso_U_33
_atom_site_aniso_U_23
_atom_site_aniso_U_13
_atom_site_aniso_U_12
O1 0.0768(14) 0.0719(13) 0.0623(13) 0.0128(10) 0.0295(10) -0.0081(10)
O2 0.0709(13) 0.1273(18) 0.0584(12) 0.0197(12) 0.0138(10) -0.0369(13)
O3 0.0692(12) 0.0808(13) 0.0615(12) 0.0225(10) 0.0212(9) -0.0185(10)
O4 0.0666(13) 0.0912(14) 0.0713(13) 0.0191(12) 0.0287(10) -0.0217(11)
N1 0.0460(12) 0.0585(13) 0.0509(12) 0.0223(11) 0.0122(9) -0.0006(10)
C1 0.0454(14) 0.0549(15) 0.0506(14) 0.0239(12) 0.0091(10) 0.0007(11)
C2 0.0611(16) 0.0588(17) 0.0566(16) 0.0198(14) 0.0153(12) 0.0019(13)
C3 0.0729(19) 0.0535(16) 0.0661(18) 0.0176(14) 0.0108(14) -0.0048(14)
C4 0.0623(18) 0.0651(18) 0.0751(19) 0.0279(17) 0.0089(14) -0.0140(14)
C5 0.0524(15) 0.0658(17) 0.0666(18) 0.0290(15) 0.0136(12) -0.0075(13)
C6 0.0459(14) 0.0561(16) 0.0507(14) 0.0247(13) 0.0093(10) -0.0007(11)
C7 0.0513(15) 0.0750(19) 0.0491(16) 0.0270(15) 0.0096(12) -0.0003(14)
C8 0.0544(15) 0.0700(17) 0.0573(16) 0.0264(14) 0.0100(12) -0.0049(13)
C9 0.0569(16) 0.0797(19) 0.0558(16) 0.0238(15) 0.0140(12) -0.0070(14)
C10 0.0554(15) 0.0733(18) 0.0602(17) 0.0260(15) 0.0143(12) -0.0062(13)
C11 0.0532(15) 0.0716(18) 0.0596(16) 0.0326(15) 0.0133(12) -0.0038(13)

loop_
_atom_type_symbol
_atom_type_description
_atom_type_scat_dispersion_real
_atom_type_scat_dispersion_imag
_atom_type_scat_source
C C 0.0033 0.0016 'International Tables Vol C Tables 4.2.6.8 and 6.1.1.4'
H H 0.0000 0.0000 'International Tables Vol C Tables 4.2.6.8 and 6.1.1.4'
N N 0.0061 0.0033 'International Tables Vol C Tables 4.2.6.8 and 6.1.1.4'
O O 0.0106 0.0060 'International Tables Vol C Tables 4.2.6.8 and 6.1.1.4'

loop_
_geom_angle_atom_site_label_1
_geom_angle_atom_site_label_2
_geom_angle_atom_site_label_3
_geom_angle
_geom_angle_site_symmetry_1
_geom_angle_site_symmetry_3
_geom_angle_publ_flag
C6 N1 C1 117.9(2) 2_467 . ?
N1 C1 C2 119.9(2) . . ?
N1 C1 C6 120.8(2) . . ?
C2 C1 C6 119.2(2) . . ?
C3 C2 C1 120.6(2) . . ?
C2 C3 C4 120.2(3) . . ?
C5 C4 C3 121.1(3) . . ?
C4 C5 C6 120.3(3) . . ?
N1 C6 C5 120.2(2) 2_467 . ?
N1 C6 C1 121.3(2) 2_467 . ?
C5 C6 C1 118.5(2) . . ?
O2 C7 O1 123.4(2) . . ?
O2 C7 C8 124.8(2) . . ?
O1 C7 C8 111.8(2) . . ?
C7 C8 C9 114.7(2) . . ?
C10 C9 C8 111.1(2) . . ?
C11 C10 C9 115.3(2) . . ?
O3 C11 O4 123.0(3) . . ?
O3 C11 C10 123.1(2) . . ?
O4 C11 C10 113.9(2) . . ?

loop_
_geom_bond_atom_site_label_1
_geom_bond_atom_site_label_2
_geom_bond_distance
_geom_bond_site_symmetry_2
_geom_bond_publ_flag
O1 C7 1.319(3) . ?
O2 C7 1.193(3) . ?
O3 C11 1.220(3) . ?
O4 C11 1.305(3) . ?
N1 C6 1.338(3) 2_467 ?
N1 C1 1.338(3) . ?
C1 C2 1.416(3) . ?
C1 C6 1.430(3) . ?
C2 C3 1.353(3) . ?
C3 C4 1.422(4) . ?
C4 C5 1.349(4) . ?
C5 C6 1.426(3) . ?
C6 N1 1.338(3) 2_467 ?
C7 C8 1.499(3) . ?
C8 C9 1.509(4) . ?
C9 C10 1.506(3) . ?
C10 C11 1.481(4) . ?

loop_
_geom_torsion_atom_site_label_1
_geom_torsion_atom_site_label_2
_geom_torsion_atom_site_label_3
_geom_torsion_atom_site_label_4
_geom_torsion
_geom_torsion_site_symmetry_1
_geom_torsion_site_symmetry_2
_geom_torsion_site_symmetry_3
_geom_torsion_site_symmetry_4
_geom_torsion_publ_flag
C6 N1 C1 C2 -179.9(2) 2_467 . . . ?
C6 N1 C1 C6 -0.3(4) 2_467 . . . ?
N1 C1 C2 C3 -178.7(2) . . . . ?
C6 C1 C2 C3 1.6(4) . . . . ?
C1 C2 C3 C4 -1.3(4) . . . . ?
C2 C3 C4 C5 0.4(4) . . . . ?
C3 C4 C5 C6 0.1(4) . . . . ?
C4 C5 C6 N1 179.2(2) . . . 2_467 ?
C4 C5 C6 C1 0.2(4) . . . . ?
N1 C1 C6 N1 0.3(4) . . . 2_467 ?
C2 C1 C6 N1 180.0(2) . . . 2_467 ?
N1 C1 C6 C5 179.3(2) . . . . ?
C2 C1 C6 C5 -1.0(3) . . . . ?
O2 C7 C8 C9 -3.2(4) . . . . ?
O1 C7 C8 C9 177.5(2) . . . . ?
C7 C8 C9 C10 176.7(2) . . . . ?
C8 C9 C10 C11 174.7(2) . . . . ?
C9 C10 C11 O3 6.1(4) . . . . ?
C9 C10 C11 O4 -173.9(2) . . . . ?
